data_7038621
loop_
_publ_author_name
'Yruegas, Sam'
'Huang, Kexuan'
'Wilson, David J. D.'
'Dutton, Jason L.'
'Martin, Caleb D.'

_publ_section_title
;
 Probing the reactivity of pentaphenylborole with N-H, O-H, P-H, and S-H
 bonds.
;
_journal_issue 24
_journal_name_full 'Dalton transactions (Cambridge, England : 2003)'
_journal_page_first 9902
_journal_page_last 9911
_journal_paper_doi 10.1039/c6dt00052e
_journal_volume 45
_journal_year 2016
_chemical_formula_moiety 'C34 H27 B O'
_chemical_formula_sum 'C34 H27 B O'
_chemical_formula_weight 462.36
_chemical_name_common 11
_chemical_name_systematic
;
 ?
;
_space_group_crystal_system monoclinic
_space_group_IT_number 14
_space_group_name_Hall '-P 2yn'
_space_group_name_H-M_alt 'P 1 21/n 1'
_symmetry_space_group_name_Hall '-P 2yn'
_symmetry_space_group_name_H-M 'P 1 21/n 1'
_atom_sites_solution_hydrogens mixed
_audit_creation_method SHELXL-2013
_audit_update_record
;
2016-02-27 deposited with the CCDC.
2016-02-29 downloaded from the CCDC.
;
_cell_angle_alpha 90
_cell_angle_beta 108.626(2)
_cell_angle_gamma 90
_cell_formula_units_Z 4
_cell_length_a 16.1884(9)
_cell_length_b 9.1325(6)
_cell_length_c 18.4471(13)
_cell_measurement_reflns_used 9845
_cell_measurement_temperature 150(2)
_cell_measurement_theta_max 27.082
_cell_measurement_theta_min 2.513
_cell_volume 2584.4(3)
_computing_cell_refinement 'Bruker SAINT'
_computing_data_collection 'Bruker APEX2'
_computing_data_reduction 'Bruker SAINT'
_computing_molecular_graphics 'Bruker SHELXTL'
_computing_publication_material 'Bruker SHELXTL'
_computing_structure_refinement 'SHELXL-2013 (Sheldrick, 2013)'
_computing_structure_solution 'SHELXS-97 (Sheldrick 2008)'
_diffrn_ambient_temperature 150(2)
_diffrn_measured_fraction_theta_full 0.999
_diffrn_measured_fraction_theta_max 0.998
_diffrn_measurement_device_type 'Bruker APEX-II CCD'
_diffrn_measurement_method '\f and \w scans'
_diffrn_radiation_type MoK\a
_diffrn_radiation_wavelength 0.71073
_diffrn_reflns_av_R_equivalents 0.0661
_diffrn_reflns_av_unetI/netI 0.0419
_diffrn_reflns_Laue_measured_fraction_full 0.999
_diffrn_reflns_Laue_measured_fraction_max 0.998
_diffrn_reflns_limit_h_max 19
_diffrn_reflns_limit_h_min -19
_diffrn_reflns_limit_k_max 11
_diffrn_reflns_limit_k_min -11
_diffrn_reflns_limit_l_max 22
_diffrn_reflns_limit_l_min -22
_diffrn_reflns_number 32303
_diffrn_reflns_point_group_measured_fraction_full 0.999
_diffrn_reflns_point_group_measured_fraction_max 0.998
_diffrn_reflns_theta_full 25.242
_diffrn_reflns_theta_max 26.022
_diffrn_reflns_theta_min 2.330
_exptl_absorpt_coefficient_mu 0.069
_exptl_absorpt_correction_T_max 1.00
_exptl_absorpt_correction_T_min 0.889
_exptl_absorpt_correction_type multi-scan
_exptl_absorpt_process_details SADABs
_exptl_crystal_colour colorless
_exptl_crystal_density_diffrn 1.188
_exptl_crystal_description prism
_exptl_crystal_F_000 976
_exptl_crystal_size_max 0.300
_exptl_crystal_size_mid 0.110
_exptl_crystal_size_min 0.050
_refine_diff_density_max 0.259
_refine_diff_density_min -0.279
_refine_diff_density_rms 0.069
_refine_ls_extinction_method none
_refine_ls_goodness_of_fit_ref 1.085
_refine_ls_hydrogen_treatment mixed
_refine_ls_matrix_type full
_refine_ls_number_parameters 333
_refine_ls_number_reflns 5083
_refine_ls_number_restraints 0
_refine_ls_restrained_S_all 1.085
_refine_ls_R_factor_all 0.0791
_refine_ls_R_factor_gt 0.0529
_refine_ls_shift/su_max 0.000
_refine_ls_shift/su_mean 0.000
_refine_ls_structure_factor_coef Fsqd
_refine_ls_weighting_details 'w=1/[\s^2^(Fo^2^)+(0.0680P)^2^+1.0794P] where P=(Fo^2^+2Fc^2^)/3'
_refine_ls_weighting_scheme calc
_refine_ls_wR_factor_gt 0.1285
_refine_ls_wR_factor_ref 0.1502
_reflns_Friedel_coverage 0.000
_reflns_number_gt 3787
_reflns_number_total 5083
_reflns_threshold_expression 'I > 2\s(I)'
_cod_data_source_file c6dt00052e2.cif
_cod_data_source_block 11
_cod_depositor_comments 'Adding full bibliography for 7038621--7038625.cif.'
_cod_database_code 7038621
_shelx_space_group_comment
;
The symmetry employed for this shelxl refinement is uniquely defined
by the following loop, which should always be used as a source of
symmetry information in preference to the above space-group names.
They are only intended as comments.
;
_shelx_estimated_absorpt_t_min 0.980
_shelx_estimated_absorpt_t_max 0.997
_shelxl_version_number 2013-4

loop_
_space_group_symop_operation_xyz
'x, y, z'
'-x+1/2, y+1/2, -z+1/2'
'-x, -y, -z'
'x-1/2, -y-1/2, z-1/2'

loop_
_atom_site_label
_atom_site_type_symbol
_atom_site_fract_x
_atom_site_fract_y
_atom_site_fract_z
_atom_site_U_iso_or_equiv
_atom_site_adp_type
_atom_site_occupancy
_atom_site_site_symmetry_order
_atom_site_calc_flag
_atom_site_refinement_flags_posn
_atom_site_refinement_flags_adp
_atom_site_refinement_flags_occupancy
_atom_site_disorder_assembly
_atom_site_disorder_group
O1 O 0.51741(10) 0.85381(18) 0.99042(8) 0.0366(4) Uani 1 1 d . . . . .
C54 C 0.57638(14) 0.3427(2) 0.89976(14) 0.0443(6) Uani 1 1 d . . . . .
H58 H 0.5891 0.2423 0.8952 0.053 Uiso 1 1 calc R U . . .
C56 C 0.59432(14) 0.5606(2) 0.97504(13) 0.0396(5) Uani 1 1 d . . . . .
H56 H 0.6196 0.6088 1.0226 0.048 Uiso 1 1 calc R U . . .
C51 C 0.53866(12) 0.6387(2) 0.91327(11) 0.0287(4) Uani 1 1 d . . . . .
C1 C 0.47202(11) 0.90336(19) 0.84808(10) 0.0242(4) Uani 1 1 d . . . . .
C2 C 0.51656(11) 0.93917(19) 0.79942(10) 0.0230(4) Uani 1 1 d . . . . .
C3 C 0.60982(11) 0.89733(19) 0.81967(10) 0.0236(4) Uani 1 1 d . . . . .
C4 C 0.66163(11) 0.91039(19) 0.89312(10) 0.0252(4) Uani 1 1 d . . . . .
H1A H 0.6382 0.9657 0.9256 0.030 Uiso 1 1 calc R U . . .
C41 C 0.74957(11) 0.8503(2) 0.92953(10) 0.0262(4) Uani 1 1 d . . . . .
C46 C 0.80816(12) 0.9252(2) 0.99032(10) 0.0327(5) Uani 1 1 d . . . . .
H46 H 0.7916 1.0160 1.0067 0.039 Uiso 1 1 calc R U . . .
C45 C 0.89030(13) 0.8685(3) 1.02700(12) 0.0403(5) Uani 1 1 d . . . . .
H45 H 0.9301 0.9218 1.0675 0.048 Uiso 1 1 calc R U . . .
C44 C 0.91478(13) 0.7354(3) 1.00530(11) 0.0398(5) Uani 1 1 d . . . . .
H44 H 0.9710 0.6966 1.0308 0.048 Uiso 1 1 calc R U . . .
C53 C 0.52125(15) 0.4162(2) 0.83815(14) 0.0438(6) Uani 1 1 d . . . . .
H59 H 0.4956 0.3666 0.7910 0.053 Uiso 1 1 calc R U . . .
C52 C 0.50332(13) 0.5617(2) 0.84492(12) 0.0336(5) Uani 1 1 d . . . . .
H60 H 0.4657 0.6114 0.8017 0.040 Uiso 1 1 calc R U . . .
C43 C 0.85661(13) 0.6585(2) 0.94599(12) 0.0381(5) Uani 1 1 d . . . . .
H43 H 0.8729 0.5663 0.9310 0.046 Uiso 1 1 calc R U . . .
C42 C 0.77507(12) 0.7151(2) 0.90852(11) 0.0324(5) Uani 1 1 d . . . . .
H42 H 0.7358 0.6613 0.8679 0.039 Uiso 1 1 calc R U . . .
C31 C 0.64256(11) 0.84450(19) 0.75728(10) 0.0239(4) Uani 1 1 d . . . . .
C36 C 0.71916(12) 0.9018(2) 0.74984(11) 0.0292(4) Uani 1 1 d . . . . .
H36 H 0.7505 0.9740 0.7850 0.035 Uiso 1 1 calc R U . . .
C35 C 0.75043(13) 0.8556(2) 0.69228(11) 0.0331(5) Uani 1 1 d . . . . .
H35 H 0.8030 0.8956 0.6883 0.040 Uiso 1 1 calc R U . . .
C34 C 0.70535(13) 0.7512(2) 0.64046(11) 0.0347(5) Uani 1 1 d . . . . .
H34 H 0.7270 0.7189 0.6010 0.042 Uiso 1 1 calc R U . . .
C33 C 0.62873(13) 0.6938(2) 0.64619(11) 0.0347(5) Uani 1 1 d . . . . .
H33 H 0.5977 0.6220 0.6106 0.042 Uiso 1 1 calc R U . . .
C32 C 0.59711(12) 0.7410(2) 0.70377(10) 0.0293(4) Uani 1 1 d . . . . .
H32 H 0.5438 0.7022 0.7068 0.035 Uiso 1 1 calc R U . . .
C21 C 0.47819(12) 1.0203(2) 0.72595(10) 0.0262(4) Uani 1 1 d . . . . .
C26 C 0.52329(14) 1.1347(2) 0.70653(11) 0.0345(5) Uani 1 1 d . . . . .
H26 H 0.5791 1.1612 0.7402 0.041 Uiso 1 1 calc R U . . .
C25 C 0.48803(18) 1.2110(3) 0.63860(14) 0.0525(7) Uani 1 1 d . . . . .
H25 H 0.5190 1.2909 0.6268 0.063 Uiso 1 1 calc R U . . .
C24 C 0.40848(19) 1.1713(3) 0.58845(13) 0.0606(8) Uani 1 1 d . . . . .
H24 H 0.3846 1.2233 0.5418 0.073 Uiso 1 1 calc R U . . .
C23 C 0.36345(16) 1.0565(3) 0.60578(13) 0.0556(7) Uani 1 1 d . . . . .
H23 H 0.3087 1.0284 0.5708 0.067 Uiso 1 1 calc R U . . .
C22 C 0.39757(13) 0.9811(3) 0.67437(11) 0.0378(5) Uani 1 1 d . . . . .
H22 H 0.3657 0.9023 0.6862 0.045 Uiso 1 1 calc R U . . .
C11 C 0.38215(12) 0.9581(2) 0.83869(10) 0.0272(4) Uani 1 1 d . . . . .
C16 C 0.36270(13) 1.1060(2) 0.83253(11) 0.0362(5) Uani 1 1 d . . . . .
H16 H 0.4066 1.1744 0.8318 0.043 Uiso 1 1 calc R U . . .
C15 C 0.28046(15) 1.1558(3) 0.82740(12) 0.0475(6) Uani 1 1 d . . . . .
H15 H 0.2683 1.2578 0.8236 0.057 Uiso 1 1 calc R U . . .
C14 C 0.21608(15) 1.0571(3) 0.82782(13) 0.0547(7) Uani 1 1 d . . . . .
H14 H 0.1594 1.0911 0.8240 0.066 Uiso 1 1 calc R U . . .
C13 C 0.23396(15) 0.9108(3) 0.83381(14) 0.0550(7) Uani 1 1 d . . . . .
H13 H 0.1893 0.8430 0.8332 0.066 Uiso 1 1 calc R U . . .
C12 C 0.31718(13) 0.8603(3) 0.84074(12) 0.0404(5) Uani 1 1 d . . . . .
H12 H 0.3297 0.7586 0.8469 0.049 Uiso 1 1 calc R U . . .
C55 C 0.61306(14) 0.4147(2) 0.96798(15) 0.0462(6) Uani 1 1 d . . . . .
H57 H 0.6514 0.3639 1.0104 0.055 Uiso 1 1 calc R U . . .
B1 B 0.51312(14) 0.8010(2) 0.92021(12) 0.0278(5) Uani 1 1 d . . . . .
H1B H 0.506(3) 0.958(4) 0.993(2) 0.028(11) Uiso 0.5 1 d . . P A 1
H101 H 0.530(4) 0.784(7) 1.023(3) 0.074(18) Uiso 0.5 1 d . . P B 2

loop_
_atom_site_aniso_label
_atom_site_aniso_U_11
_atom_site_aniso_U_22
_atom_site_aniso_U_33
_atom_site_aniso_U_23
_atom_site_aniso_U_13
_atom_site_aniso_U_12
O1 0.0536(10) 0.0294(9) 0.0252(7) 0.0003(6) 0.0103(7) 0.0058(7)
C54 0.0466(13) 0.0235(11) 0.0725(17) 0.0018(11) 0.0325(13) 0.0023(10)
C56 0.0420(12) 0.0323(12) 0.0400(12) 0.0066(9) 0.0067(10) -0.0001(9)
C51 0.0296(10) 0.0254(10) 0.0324(10) 0.0022(8) 0.0116(8) -0.0029(8)
C1 0.0247(9) 0.0218(9) 0.0239(9) -0.0042(7) 0.0046(7) -0.0009(7)
C2 0.0238(9) 0.0197(9) 0.0224(9) -0.0039(7) 0.0031(7) -0.0008(7)
C3 0.0236(9) 0.0189(9) 0.0267(9) 0.0005(7) 0.0060(7) -0.0012(7)
C4 0.0266(9) 0.0233(10) 0.0249(9) -0.0015(7) 0.0074(8) -0.0014(7)
C41 0.0255(9) 0.0297(10) 0.0218(9) 0.0031(8) 0.0052(7) -0.0023(8)
C46 0.0325(10) 0.0378(12) 0.0239(10) -0.0007(8) 0.0035(8) -0.0007(9)
C45 0.0293(11) 0.0563(14) 0.0282(11) -0.0038(10) -0.0007(9) -0.0051(10)
C44 0.0252(10) 0.0562(15) 0.0332(11) 0.0068(10) 0.0026(9) 0.0062(10)
C53 0.0561(14) 0.0290(12) 0.0519(14) -0.0079(10) 0.0250(12) -0.0052(10)
C52 0.0384(11) 0.0271(11) 0.0361(11) -0.0016(8) 0.0132(9) -0.0016(8)
C43 0.0344(11) 0.0379(12) 0.0387(11) 0.0042(9) 0.0068(9) 0.0083(9)
C42 0.0299(10) 0.0327(11) 0.0288(10) 0.0002(8) 0.0013(8) 0.0004(9)
C31 0.0223(9) 0.0242(10) 0.0225(9) 0.0021(7) 0.0032(7) 0.0045(7)
C36 0.0279(10) 0.0265(10) 0.0319(10) 0.0003(8) 0.0078(8) 0.0000(8)
C35 0.0318(10) 0.0317(11) 0.0384(11) 0.0061(9) 0.0149(9) 0.0055(8)
C34 0.0377(11) 0.0391(12) 0.0286(10) 0.0046(9) 0.0122(9) 0.0145(9)
C33 0.0312(11) 0.0393(12) 0.0274(10) -0.0064(9) 0.0008(8) 0.0078(9)
C32 0.0217(9) 0.0322(11) 0.0301(10) -0.0030(8) 0.0029(8) 0.0021(8)
C21 0.0293(10) 0.0283(10) 0.0215(9) -0.0002(7) 0.0086(8) 0.0083(8)
C26 0.0441(12) 0.0302(11) 0.0344(11) 0.0032(9) 0.0197(9) 0.0103(9)
C25 0.0803(18) 0.0426(14) 0.0493(14) 0.0194(11) 0.0415(14) 0.0274(13)
C24 0.0760(19) 0.078(2) 0.0307(12) 0.0218(13) 0.0217(13) 0.0473(16)
C23 0.0462(14) 0.086(2) 0.0277(12) -0.0028(12) 0.0014(10) 0.0313(14)
C22 0.0315(11) 0.0506(14) 0.0277(10) -0.0047(9) 0.0044(9) 0.0086(10)
C11 0.0259(9) 0.0356(11) 0.0200(9) 0.0003(8) 0.0071(7) 0.0019(8)
C16 0.0303(10) 0.0410(13) 0.0345(11) -0.0027(9) 0.0065(9) 0.0057(9)
C15 0.0396(13) 0.0610(16) 0.0392(12) -0.0013(11) 0.0086(10) 0.0224(12)
C14 0.0291(12) 0.099(2) 0.0370(13) 0.0093(13) 0.0126(10) 0.0204(13)
C13 0.0297(12) 0.089(2) 0.0488(14) 0.0117(14) 0.0159(11) -0.0075(13)
C12 0.0325(11) 0.0499(14) 0.0389(12) 0.0074(10) 0.0114(9) -0.0046(10)
C55 0.0396(12) 0.0345(13) 0.0629(15) 0.0192(11) 0.0143(11) 0.0062(10)
B1 0.0268(11) 0.0302(12) 0.0256(11) -0.0011(9) 0.0074(9) -0.0024(9)

loop_
_atom_type_symbol
_atom_type_description
_atom_type_scat_dispersion_real
_atom_type_scat_dispersion_imag
_atom_type_scat_source
C C 0.0033 0.0016 'International Tables Vol C Tables 4.2.6.8 and 6.1.1.4'
H H 0.0000 0.0000 'International Tables Vol C Tables 4.2.6.8 and 6.1.1.4'
O O 0.0106 0.0060 'International Tables Vol C Tables 4.2.6.8 and 6.1.1.4'
B B 0.0013 0.0007 'International Tables Vol C Tables 4.2.6.8 and 6.1.1.4'

loop_
_geom_angle_atom_site_label_1
_geom_angle_atom_site_label_2
_geom_angle_atom_site_label_3
_geom_angle
B1 O1 H1B 116(3)
B1 O1 H101 110(4)
C53 C54 C55 120.0(2)
C53 C54 H58 120.0
C55 C54 H58 120.0
C55 C56 C51 121.2(2)
C55 C56 H56 119.4
C51 C56 H56 119.4
C52 C51 C56 116.68(18)
C52 C51 B1 120.77(17)
C56 C51 B1 122.49(18)
C2 C1 C11 123.03(16)
C2 C1 B1 121.78(16)
C11 C1 B1 115.19(15)
C1 C2 C3 118.91(16)
C1 C2 C21 124.32(16)
C3 C2 C21 116.77(15)
C4 C3 C2 119.01(16)
C4 C3 C31 122.81(16)
C2 C3 C31 118.17(15)
C3 C4 C41 128.63(17)
C3 C4 H1A 115.7
C41 C4 H1A 115.7
C42 C41 C46 118.15(17)
C42 C41 C4 122.13(16)
C46 C41 C4 119.59(17)
C45 C46 C41 120.60(19)
C45 C46 H46 119.7
C41 C46 H46 119.7
C44 C45 C46 120.57(19)
C44 C45 H45 119.7
C46 C45 H45 119.7
C45 C44 C43 119.38(18)
C45 C44 H44 120.3
C43 C44 H44 120.3
C52 C53 C54 119.8(2)
C52 C53 H59 120.1
C54 C53 H59 120.1
C53 C52 C51 122.1(2)
C53 C52 H60 118.9
C51 C52 H60 118.9
C42 C43 C44 120.4(2)
C42 C43 H43 119.8
C44 C43 H43 119.8
C43 C42 C41 120.84(18)
C43 C42 H42 119.6
C41 C42 H42 119.6
C36 C31 C32 118.02(17)
C36 C31 C3 120.09(16)
C32 C31 C3 121.86(16)
C35 C36 C31 121.21(18)
C35 C36 H36 119.4
C31 C36 H36 119.4
C36 C35 C34 120.04(18)
C36 C35 H35 120.0
C34 C35 H35 120.0
C33 C34 C35 119.83(18)
C33 C34 H34 120.1
C35 C34 H34 120.1
C34 C33 C32 120.08(19)
C34 C33 H33 120.0
C32 C33 H33 120.0
C33 C32 C31 120.80(18)
C33 C32 H32 119.6
C31 C32 H32 119.6
C26 C21 C22 118.22(18)
C26 C21 C2 120.50(17)
C22 C21 C2 121.26(17)
C21 C26 C25 120.9(2)
C21 C26 H26 119.5
C25 C26 H26 119.5
C24 C25 C26 120.2(2)
C24 C25 H25 119.9
C26 C25 H25 119.9
C23 C24 C25 119.9(2)
C23 C24 H24 120.0
C25 C24 H24 120.0
C24 C23 C22 120.3(2)
C24 C23 H23 119.9
C22 C23 H23 119.9
C23 C22 C21 120.5(2)
C23 C22 H22 119.8
C21 C22 H22 119.8
C16 C11 C12 118.38(19)
C16 C11 C1 121.57(17)
C12 C11 C1 119.94(18)
C15 C16 C11 121.1(2)
C15 C16 H16 119.5
C11 C16 H16 119.5
C14 C15 C16 119.9(2)
C14 C15 H15 120.1
C16 C15 H15 120.1
C13 C14 C15 119.9(2)
C13 C14 H14 120.0
C15 C14 H14 120.0
C14 C13 C12 120.4(2)
C14 C13 H13 119.8
C12 C13 H13 119.8
C11 C12 C13 120.3(2)
C11 C12 H12 119.9
C13 C12 H12 119.9
C54 C55 C56 120.2(2)
C54 C55 H57 119.9
C56 C55 H57 119.9
O1 B1 C51 118.77(18)
O1 B1 C1 117.95(18)
C51 B1 C1 122.91(16)

loop_
_geom_bond_atom_site_label_1
_geom_bond_atom_site_label_2
_geom_bond_distance
O1 B1 1.363(2)
O1 H1B 0.97(4)
O1 H101 0.86(6)
C54 C53 1.375(3)
C54 C55 1.375(3)
C54 H58 0.9500
C56 C55 1.382(3)
C56 C51 1.401(3)
C56 H56 0.9500
C51 C52 1.397(3)
C51 B1 1.555(3)
C1 C2 1.359(3)
C1 C11 1.495(3)
C1 B1 1.588(3)
C2 C3 1.485(2)
C2 C21 1.495(2)
C3 C4 1.352(3)
C3 C31 1.493(2)
C4 C41 1.473(2)
C4 H1A 0.9500
C41 C42 1.395(3)
C41 C46 1.395(3)
C46 C45 1.386(3)
C46 H46 0.9500
C45 C44 1.377(3)
C45 H45 0.9500
C44 C43 1.385(3)
C44 H44 0.9500
C53 C52 1.374(3)
C53 H59 0.9500
C52 H60 0.9500
C43 C42 1.380(3)
C43 H43 0.9500
C42 H42 0.9500
C31 C36 1.393(3)
C31 C32 1.395(3)
C36 C35 1.380(3)
C36 H36 0.9500
C35 C34 1.382(3)
C35 H35 0.9500
C34 C33 1.381(3)
C34 H34 0.9500
C33 C32 1.387(3)
C33 H33 0.9500
C32 H32 0.9500
C21 C26 1.386(3)
C21 C22 1.394(3)
C26 C25 1.387(3)
C26 H26 0.9500
C25 C24 1.373(4)
C25 H25 0.9500
C24 C23 1.372(4)
C24 H24 0.9500
C23 C22 1.391(3)
C23 H23 0.9500
C22 H22 0.9500
C11 C16 1.383(3)
C11 C12 1.389(3)
C16 C15 1.381(3)
C16 H16 0.9500
C15 C14 1.379(4)
C15 H15 0.9500
C14 C13 1.364(4)
C14 H14 0.9500
C13 C12 1.391(3)
C13 H13 0.9500
C12 H12 0.9500
C55 H57 0.9500

loop_
_geom_torsion_atom_site_label_1
_geom_torsion_atom_site_label_2
_geom_torsion_atom_site_label_3
_geom_torsion_atom_site_label_4
_geom_torsion
C55 C56 C51 C52 0.2(3)
C55 C56 C51 B1 177.34(19)
C11 C1 C2 C3 171.20(16)
B1 C1 C2 C3 -7.9(3)
C11 C1 C2 C21 -8.2(3)
B1 C1 C2 C21 172.64(16)
C1 C2 C3 C4 -40.2(2)
C21 C2 C3 C4 139.29(18)
C1 C2 C3 C31 140.73(17)
C21 C2 C3 C31 -39.8(2)
C2 C3 C4 C41 166.79(17)
C31 C3 C4 C41 -14.2(3)
C3 C4 C41 C42 -34.6(3)
C3 C4 C41 C46 149.5(2)
C42 C41 C46 C45 2.0(3)
C4 C41 C46 C45 178.00(18)
C41 C46 C45 C44 -1.6(3)
C46 C45 C44 C43 0.3(3)
C55 C54 C53 C52 0.3(3)
C54 C53 C52 C51 -0.8(3)
C56 C51 C52 C53 0.5(3)
B1 C51 C52 C53 -176.71(19)
C45 C44 C43 C42 0.5(3)
C44 C43 C42 C41 0.0(3)
C46 C41 C42 C43 -1.2(3)
C4 C41 C42 C43 -177.08(18)
C4 C3 C31 C36 -47.3(3)
C2 C3 C31 C36 131.74(18)
C4 C3 C31 C32 134.60(19)
C2 C3 C31 C32 -46.3(2)
C32 C31 C36 C35 -1.3(3)
C3 C31 C36 C35 -179.48(17)
C31 C36 C35 C34 0.3(3)
C36 C35 C34 C33 0.4(3)
C35 C34 C33 C32 0.0(3)
C34 C33 C32 C31 -1.1(3)
C36 C31 C32 C33 1.7(3)
C3 C31 C32 C33 179.83(17)
C1 C2 C21 C26 134.72(19)
C3 C2 C21 C26 -44.7(2)
C1 C2 C21 C22 -46.9(3)
C3 C2 C21 C22 133.67(18)
C22 C21 C26 C25 1.9(3)
C2 C21 C26 C25 -179.73(18)
C21 C26 C25 C24 -1.8(3)
C26 C25 C24 C23 0.4(3)
C25 C24 C23 C22 0.7(4)
C24 C23 C22 C21 -0.6(3)
C26 C21 C22 C23 -0.7(3)
C2 C21 C22 C23 -179.08(18)
C2 C1 C11 C16 -54.0(3)
B1 C1 C11 C16 125.18(19)
C2 C1 C11 C12 130.0(2)
B1 C1 C11 C12 -50.8(2)
C12 C11 C16 C15 -0.9(3)
C1 C11 C16 C15 -177.01(18)
C11 C16 C15 C14 -0.5(3)
C16 C15 C14 C13 0.4(3)
C15 C14 C13 C12 1.0(4)
C16 C11 C12 C13 2.4(3)
C1 C11 C12 C13 178.52(19)
C14 C13 C12 C11 -2.5(3)
C53 C54 C55 C56 0.4(3)
C51 C56 C55 C54 -0.6(3)
C52 C51 B1 O1 153.10(19)
C56 C51 B1 O1 -24.0(3)
C52 C51 B1 C1 -19.8(3)
C56 C51 B1 C1 163.17(18)
C2 C1 B1 O1 123.9(2)
C11 C1 B1 O1 -55.3(2)
C2 C1 B1 C51 -63.2(3)
C11 C1 B1 C51 117.64(19)
